data_4507484
loop_
_publ_author_name
'Karpinska, Jolanta'
'Erxleben, Andrea'
'McArdle, Patrick'

_publ_section_title
;
 Applications of Low Temperature Gradient Sublimation in Vacuo: Rapid
 Production of High Quality Crystals. The First Solvent-Free Crystals of
 Ethinyl Estradiol
;
_journal_issue 3
_journal_name_full 'Crystal Growth &amp; Design'
_journal_page_first 1122
_journal_paper_doi 10.1021/cg301479c
_journal_volume 13
_journal_year 2013
_chemical_absolute_configuration
;
 absolute configuration not established by anomalous dispersion
 effects in diffraction measurements on the crystal.
;
_chemical_formula_sum 'C25 H36 O3'
_chemical_formula_weight 384.54
_chemical_name_systematic
;
 ?
;
_space_group_IT_number 4
_symmetry_cell_setting monoclinic
_symmetry_space_group_name_Hall 'P 2yb'
_symmetry_space_group_name_H-M 'P 1 21 1'
_atom_sites_solution_hydrogens geom
_atom_sites_solution_primary direct
_atom_sites_solution_secondary difmap
_audit_creation_method SHELXL-97
_cell_angle_alpha 90.00
_cell_angle_beta 111.000(6)
_cell_angle_gamma 90.00
_cell_formula_units_Z 2
_cell_length_a 12.3596(6)
_cell_length_b 6.9442(3)
_cell_length_c 13.9837(8)
_cell_measurement_reflns_used 1860
_cell_measurement_temperature 149.9
_cell_measurement_theta_max 29.0582
_cell_measurement_theta_min 2.9274
_cell_volume 1120.47(11)
_computing_cell_refinement
;
CrysAlisPro, Oxford Diffraction Ltd.,
Version 1.171.34.36 (release 02-08-2010 CrysAlis171 .NET)
(compiled Aug  2 2010,13:00:58)
;
_computing_data_collection
;
CrysAlisPro, Oxford Diffraction Ltd.,
Version 1.171.34.36 (release 02-08-2010 CrysAlis171 .NET)
(compiled Aug  2 2010,13:00:58)
;
_computing_data_reduction
;
CrysAlisPro, Oxford Diffraction Ltd.,
Version 1.171.34.36 (release 02-08-2010 CrysAlis171 .NET)
(compiled Aug  2 2010,13:00:58)
;
_computing_molecular_graphics 'ORTEX (P.McArdle, 1995)'
_computing_publication_material 'SHELXL-97/2 (Sheldrick,1997)'
_computing_structure_refinement 'SHELXL-97 (Sheldrick, 1997)'
_computing_structure_solution 'SHELXS-97 (Sheldrick, 1990)'
_diffrn_ambient_temperature 149.9
_diffrn_detector_area_resol_mean 16.1048
_diffrn_measured_fraction_theta_full 0.998
_diffrn_measured_fraction_theta_max 0.998
_diffrn_measurement_details
;
  1 omega  -17.00   11.00   1.0000   10.0000
omega____ theta____ kappa____ phi______ frames
    -       18.6403   95.0000  -84.0000 28
  
  2 omega  -54.00   60.00   1.0000   10.0000
omega____ theta____ kappa____ phi______ frames
    -       18.6403    0.0000 -180.0000 114
  
  3 omega    7.00   89.00   1.0000   10.0000
omega____ theta____ kappa____ phi______ frames
    -       18.6403   37.0000 -150.0000 82
  
;
_diffrn_measurement_device_type 'Xcalibur, Sapphire3'
_diffrn_measurement_method '\w scans'
_diffrn_orient_matrix_UB_11 -0.0213690000
_diffrn_orient_matrix_UB_12 -0.0295910000
_diffrn_orient_matrix_UB_21 0.0572944000
_diffrn_orient_matrix_UB_22 -0.0215318000
_diffrn_orient_matrix_UB_23 0.0330847000
_diffrn_orient_matrix_UB_31 0.0063250000
_diffrn_orient_matrix_UB_32 0.0953529000
_diffrn_orient_matrix_UB_33 0.0194129000
_diffrn_radiation_monochromator graphite
_diffrn_radiation_source 'Enhance (Mo) X-ray Source'
_diffrn_radiation_type 'Mo K\a'
_diffrn_radiation_wavelength 0.7107
_diffrn_reflns_av_R_equivalents 0.0324
_diffrn_reflns_limit_h_max 8
_diffrn_reflns_limit_h_min -16
_diffrn_reflns_limit_k_max 7
_diffrn_reflns_limit_k_min -8
_diffrn_reflns_limit_l_max 18
_diffrn_reflns_limit_l_min -18
_diffrn_reflns_number 5341
_diffrn_reflns_theta_full 25.34
_diffrn_reflns_theta_max 25.35
_diffrn_reflns_theta_min 2.9274
_exptl_absorpt_coefficient_mu 0.073
_exptl_absorpt_correction_T_max 1.00000
_exptl_absorpt_correction_T_min 0.89590
_exptl_absorpt_correction_type multi-scan
_exptl_absorpt_process_details
;
CrysAlisPro, Oxford Diffraction Ltd.,
Version 1.171.34.36 (release 02-08-2010 CrysAlis171 .NET)
(compiled Aug  2 2010,13:00:58)
Empirical absorption correction using spherical harmonics,
 implemented in SCALE3 ABSPACK scaling algorithm.
;
_exptl_crystal_colour Colourless
_exptl_crystal_density_diffrn 1.140
_exptl_crystal_density_method 'not measured'
_exptl_crystal_description Parallelepiped
_exptl_crystal_F_000 420
_exptl_crystal_size_max 0.50
_exptl_crystal_size_mid 0.40
_exptl_crystal_size_min 0.20
_refine_diff_density_max 0.611
_refine_diff_density_min -0.284
_refine_diff_density_rms 0.049
_refine_ls_abs_structure_details 'Flack H D (1983), Acta Cryst. A39, 876-881'
_refine_ls_abs_structure_Flack -0.2(19)
_refine_ls_extinction_method none
_refine_ls_goodness_of_fit_ref 1.048
_refine_ls_hydrogen_treatment constr
_refine_ls_matrix_type full
_refine_ls_number_parameters 257
_refine_ls_number_reflns 3508
_refine_ls_number_restraints 1
_refine_ls_restrained_S_all 1.048
_refine_ls_R_factor_all 0.0729
_refine_ls_R_factor_gt 0.0578
_refine_ls_shift/su_max 0.000
_refine_ls_shift/su_mean 0.000
_refine_ls_structure_factor_coef Fsqd
_refine_ls_weighting_details 'calc w=1/[\s^2^(Fo^2^)+(0.0712P)^2^+0.4439P] where P=(Fo^2^+2Fc^2^)/3'
_refine_ls_weighting_scheme calc
_refine_ls_wR_factor_gt 0.1400
_refine_ls_wR_factor_ref 0.1516
_reflns_number_gt 2899
_reflns_number_total 3508
_reflns_threshold_expression >2sigma(I)
_cod_data_source_file cg301479c_si_005.cif
_cod_data_source_block eth_pentan-2-ol
_cod_depositor_comments
;
The following automatic conversions were performed:

'_symmetry_cell_setting' value 'Monoclinic' changed to 'monoclinic'
according to /home/saulius/struct/CIF-dictionaries/cif_core.dic
dictionary named 'cif_core.dic' version 2.4.2 from 2011-04-26.

Automatic conversion script
Id: cif_fix_values 1891 2012-01-12 08:04:46Z andrius 
;
_cod_original_cell_volume 1120.47(9)
_cod_original_sg_symbol_H-M P21
_cod_database_code 4507484

loop_
_symmetry_equiv_pos_as_xyz
'x, y, z'
'-x, y+1/2, -z'

loop_
_atom_site_label
_atom_site_type_symbol
_atom_site_fract_x
_atom_site_fract_y
_atom_site_fract_z
_atom_site_U_iso_or_equiv
_atom_site_adp_type
_atom_site_occupancy
_atom_site_symmetry_multiplicity
_atom_site_calc_flag
_atom_site_refinement_flags
O1 O 0.02674(18) 0.2131(3) 0.75340(19) 0.0370(6) Uani 1 1 d .
H1O1 H 0.0475 0.1050 0.7763 0.048 Uiso 1 1 calc R
O2 O -0.8681(2) 0.5422(3) 0.71008(19) 0.0349(6) Uani 1 1 d .
H2O2 H -0.8691 0.4362 0.7356 0.045 Uiso 1 1 calc R
O3 O 0.1121(2) -0.1358(4) 0.82034(18) 0.0411(7) Uani 1 1 d .
H3O3 H 0.1105 -0.2319 0.7857 0.053 Uiso 1 1 calc R
C24 C 0.1511(4) -0.1881(7) 0.9265(3) 0.0545(12) Uani 1 1 d .
H24 H 0.2206 -0.2671 0.9395 0.071 Uiso 1 1 calc R
C22 C 0.2880(4) 0.0936(8) 0.9793(3) 0.0731(17) Uani 1 1 d .
H22A H 0.3579 0.0162 1.0046 0.095 Uiso 1 1 calc R
H22B H 0.2719 0.1200 0.9073 0.095 Uiso 1 1 calc R
C21 C 0.3069(6) 0.2762(9) 1.0362(5) 0.103(2) Uani 1 1 d .
H21A H 0.3146 0.2513 1.1059 0.134 Uiso 1 1 calc R
H21B H 0.2422 0.3603 1.0050 0.134 Uiso 1 1 calc R
H21C H 0.3764 0.3361 1.0349 0.134 Uiso 1 1 calc R
C23 C 0.1879(5) -0.0176(8) 0.9906(4) 0.0698(15) Uani 1 1 d .
H23A H 0.2095 -0.0566 1.0616 0.091 Uiso 1 1 calc R
H23B H 0.1221 0.0686 0.9753 0.091 Uiso 1 1 calc R
C16 C -0.2709(3) 0.1343(5) 0.7442(3) 0.0307(8) Uani 1 1 d .
H16 H -0.3150 0.0385 0.7590 0.040 Uiso 1 1 calc R
C17 C -0.1547(3) 0.0969(5) 0.7608(3) 0.0322(8) Uani 1 1 d .
H17 H -0.1221 -0.0217 0.7864 0.042 Uiso 1 1 calc R
C1 C -0.0887(3) 0.2379(5) 0.7390(2) 0.0280(7) Uani 1 1 d .
C2 C -0.1384(3) 0.4125(5) 0.7017(3) 0.0293(8) Uani 1 1 d .
H2 H -0.0931 0.5083 0.6885 0.038 Uiso 1 1 calc R
C3 C -0.2544(3) 0.4491(5) 0.6833(2) 0.0273(8) Uani 1 1 d .
C4 C -0.3032(3) 0.6425(5) 0.6386(3) 0.0379(9) Uani 1 1 d .
H4A H -0.2716 0.6780 0.5869 0.049 Uiso 1 1 calc R
H4B H -0.2789 0.7389 0.6923 0.049 Uiso 1 1 calc R
C5 C -0.4346(3) 0.6427(5) 0.5909(3) 0.0329(8) Uani 1 1 d .
H5A H -0.4592 0.5703 0.5274 0.043 Uiso 1 1 calc R
H5B H -0.4623 0.7738 0.5753 0.043 Uiso 1 1 calc R
C6 C -0.4859(3) 0.5531(4) 0.6643(2) 0.0235(7) Uani 1 1 d .
H6 H -0.4543 0.6210 0.7300 0.031 Uiso 1 1 calc R
C14 C -0.4523(3) 0.3408(4) 0.6828(2) 0.0229(7) Uani 1 1 d .
H14 H -0.4923 0.2755 0.6175 0.030 Uiso 1 1 calc R
C15 C -0.3231(3) 0.3086(5) 0.7063(2) 0.0225(7) Uani 1 1 d .
C13 C -0.5003(3) 0.2509(5) 0.7600(3) 0.0305(8) Uani 1 1 d .
H13A H -0.4632 0.3107 0.8264 0.040 Uiso 1 1 calc R
H13B H -0.4819 0.1147 0.7669 0.040 Uiso 1 1 calc R
C12 C -0.6329(3) 0.2772(5) 0.7257(3) 0.0313(8) Uani 1 1 d .
H12A H -0.6706 0.2023 0.6642 0.041 Uiso 1 1 calc R
H12B H -0.6591 0.2290 0.7789 0.041 Uiso 1 1 calc R
C11 C -0.6681(3) 0.4892(5) 0.7046(2) 0.0262(7) Uani 1 1 d .
C7 C -0.6178(3) 0.5666(5) 0.6265(2) 0.0260(7) Uani 1 1 d .
H7 H -0.6474 0.4832 0.5662 0.034 Uiso 1 1 calc R
C8 C -0.6761(3) 0.7629(5) 0.5947(3) 0.0357(9) Uani 1 1 d .
H8A H -0.6812 0.7963 0.5259 0.046 Uiso 1 1 calc R
H8B H -0.6337 0.8631 0.6415 0.046 Uiso 1 1 calc R
C9 C -0.7982(3) 0.7350(6) 0.5999(3) 0.0391(9) Uani 1 1 d .
H9A H -0.8133 0.8331 0.6428 0.051 Uiso 1 1 calc R
H9B H -0.8571 0.7439 0.5319 0.051 Uiso 1 1 calc R
C10 C -0.7996(3) 0.5324(5) 0.6458(3) 0.0283(7) Uani 1 1 d .
C18 C -0.6297(3) 0.6048(5) 0.8051(3) 0.0357(9) Uani 1 1 d .
H18A H -0.6533 0.7425 0.7898 0.046 Uiso 1 1 calc R
H18B H -0.5436 0.5968 0.8391 0.046 Uiso 1 1 calc R
H18C H -0.6674 0.5501 0.8516 0.046 Uiso 1 1 calc R
C19 C -0.8536(3) 0.3881(6) 0.5649(3) 0.0408(9) Uani 1 1 d .
C20 C -0.9001(3) 0.2744(8) 0.5028(4) 0.0678(16) Uani 1 1 d .
H20 H -0.9374 0.1834 0.4531 0.088 Uiso 1 1 calc R
C25 C 0.0621(4) -0.3170(7) 0.9450(4) 0.0629(14) Uani 1 1 d .
H25A H 0.0543 -0.4386 0.9047 0.082 Uiso 1 1 calc R
H25B H -0.0143 -0.2493 0.9228 0.082 Uiso 1 1 calc R
H25C H 0.0874 -0.3486 1.0196 0.082 Uiso 1 1 calc R

loop_
_atom_site_aniso_label
_atom_site_aniso_U_11
_atom_site_aniso_U_22
_atom_site_aniso_U_33
_atom_site_aniso_U_23
_atom_site_aniso_U_13
_atom_site_aniso_U_12
O1 0.0152(11) 0.0341(14) 0.0635(16) 0.0109(12) 0.0163(11) 0.0056(10)
O2 0.0237(13) 0.0321(13) 0.0587(16) -0.0004(12) 0.0266(12) 0.0016(10)
O3 0.0521(17) 0.0356(14) 0.0398(14) 0.0021(11) 0.0217(13) 0.0095(14)
C24 0.075(3) 0.054(3) 0.041(2) 0.005(2) 0.029(2) -0.004(2)
C22 0.052(3) 0.106(5) 0.045(3) 0.017(3) -0.001(2) -0.030(3)
C21 0.105(5) 0.086(4) 0.090(4) 0.019(4) 0.001(4) 0.041(4)
C23 0.083(4) 0.077(3) 0.047(2) 0.005(2) 0.021(3) 0.017(3)
C16 0.0194(17) 0.0281(18) 0.048(2) 0.0038(16) 0.0164(16) -0.0003(15)
C17 0.0221(18) 0.0269(18) 0.048(2) 0.0081(15) 0.0128(16) 0.0072(15)
C1 0.0155(15) 0.0316(18) 0.0379(18) 0.0019(16) 0.0110(14) 0.0025(15)
C2 0.0203(17) 0.0291(19) 0.0430(19) 0.0034(15) 0.0168(15) -0.0020(14)
C3 0.0195(17) 0.0292(18) 0.0341(18) 0.0018(14) 0.0107(14) 0.0035(14)
C4 0.0237(18) 0.0286(18) 0.068(3) 0.0144(18) 0.0245(19) 0.0045(16)
C5 0.0230(17) 0.0324(18) 0.048(2) 0.0148(17) 0.0180(16) 0.0065(16)
C6 0.0118(15) 0.0254(16) 0.0328(17) -0.0022(14) 0.0075(13) 0.0007(13)
C14 0.0142(15) 0.0242(17) 0.0316(17) -0.0013(13) 0.0099(13) -0.0003(13)
C15 0.0151(15) 0.0243(16) 0.0287(16) -0.0022(13) 0.0086(13) 0.0008(13)
C13 0.0200(16) 0.0318(19) 0.0442(19) 0.0078(16) 0.0172(15) 0.0061(15)
C12 0.0207(17) 0.0299(19) 0.050(2) 0.0043(16) 0.0213(16) -0.0014(15)
C11 0.0157(16) 0.0275(18) 0.0373(18) -0.0006(14) 0.0119(14) 0.0018(14)
C7 0.0137(15) 0.0277(18) 0.0370(18) 0.0013(15) 0.0095(14) 0.0017(13)
C8 0.0201(17) 0.034(2) 0.053(2) 0.0091(17) 0.0136(16) 0.0027(16)
C9 0.0207(17) 0.044(2) 0.056(2) 0.012(2) 0.0183(16) 0.0099(17)
C10 0.0142(16) 0.0323(18) 0.0408(19) -0.0033(16) 0.0129(14) -0.0013(14)
C18 0.0231(17) 0.045(2) 0.039(2) -0.0068(17) 0.0121(15) 0.0033(16)
C19 0.0142(16) 0.055(2) 0.056(2) -0.006(2) 0.0155(17) -0.0015(17)
C20 0.020(2) 0.103(4) 0.082(3) -0.050(3) 0.020(2) -0.019(2)
C25 0.056(3) 0.077(4) 0.059(3) 0.018(3) 0.024(2) -0.003(3)

loop_
_atom_type_symbol
_atom_type_description
_atom_type_scat_dispersion_real
_atom_type_scat_dispersion_imag
_atom_type_scat_source
C C 0.0033 0.0016 'International Tables Vol C Tables 4.2.6.8 and 6.1.1.4'
H H 0.0000 0.0000 'International Tables Vol C Tables 4.2.6.8 and 6.1.1.4'
O O 0.0106 0.0060 'International Tables Vol C Tables 4.2.6.8 and 6.1.1.4'

loop_
_geom_angle_atom_site_label_1
_geom_angle_atom_site_label_2
_geom_angle_atom_site_label_3
_geom_angle
C1 O1 H1O1 109.5
C10 O2 H2O2 109.5
C24 O3 H3O3 109.5
O3 C24 C23 110.3(4)
O3 C24 C25 109.4(4)
C23 C24 C25 117.6(4)
O3 C24 H24 106.3
C23 C24 H24 106.3
C25 C24 H24 106.3
C21 C22 C23 111.1(5)
C21 C22 H22A 109.4
C23 C22 H22A 109.4
C21 C22 H22B 109.4
C23 C22 H22B 109.4
H22A C22 H22B 108.0
C22 C21 H21A 109.5
C22 C21 H21B 109.5
H21A C21 H21B 109.5
C22 C21 H21C 109.5
H21A C21 H21C 109.5
H21B C21 H21C 109.5
C24 C23 C22 116.0(4)
C24 C23 H23A 108.3
C22 C23 H23A 108.3
C24 C23 H23B 108.3
C22 C23 H23B 108.3
H23A C23 H23B 107.4
C15 C16 C17 122.5(3)
C15 C16 H16 118.7
C17 C16 H16 118.7
C1 C17 C16 119.1(3)
C1 C17 H17 120.4
C16 C17 H17 120.4
C2 C1 C17 119.5(3)
C2 C1 O1 117.6(3)
C17 C1 O1 122.9(3)
C1 C2 C3 121.6(3)
C1 C2 H2 119.2
C3 C2 H2 119.2
C2 C3 C15 120.0(3)
C2 C3 C4 118.2(3)
C15 C3 C4 121.8(3)
C3 C4 C5 112.8(3)
C3 C4 H4A 109.0
C5 C4 H4A 109.0
C3 C4 H4B 109.0
C5 C4 H4B 109.0
H4A C4 H4B 107.8
C4 C5 C6 110.0(3)
C4 C5 H5A 109.7
C6 C5 H5A 109.7
C4 C5 H5B 109.7
C6 C5 H5B 109.7
H5A C5 H5B 108.2
C5 C6 C7 113.2(3)
C5 C6 C14 110.8(3)
C7 C6 C14 108.1(2)
C5 C6 H6 108.2
C7 C6 H6 108.2
C14 C6 H6 108.2
C15 C14 C6 112.2(2)
C15 C14 C13 115.2(2)
C6 C14 C13 111.1(3)
C15 C14 H14 105.8
C6 C14 H14 105.8
C13 C14 H14 105.8
C16 C15 C3 117.3(3)
C16 C15 C14 121.2(3)
C3 C15 C14 121.4(3)
C14 C13 C12 111.6(3)
C14 C13 H13A 109.3
C12 C13 H13A 109.3
C14 C13 H13B 109.3
C12 C13 H13B 109.3
H13A C13 H13B 108.0
C11 C12 C13 111.6(3)
C11 C12 H12A 109.3
C13 C12 H12A 109.3
C11 C12 H12B 109.3
C13 C12 H12B 109.3
H12A C12 H12B 108.0
C7 C11 C12 108.4(3)
C7 C11 C18 113.4(3)
C12 C11 C18 110.5(3)
C7 C11 C10 99.7(2)
C12 C11 C10 117.0(3)
C18 C11 C10 107.6(2)
C6 C7 C8 119.2(3)
C6 C7 C11 112.8(3)
C8 C7 C11 104.5(3)
C6 C7 H7 106.5
C8 C7 H7 106.5
C11 C7 H7 106.5
C7 C8 C9 103.9(3)
C7 C8 H8A 111.0
C9 C8 H8A 111.0
C7 C8 H8B 111.0
C9 C8 H8B 111.0
H8A C8 H8B 109.0
C10 C9 C8 106.8(3)
C10 C9 H9A 110.4
C8 C9 H9A 110.4
C10 C9 H9B 110.4
C8 C9 H9B 110.4
H9A C9 H9B 108.6
O2 C10 C19 107.7(3)
O2 C10 C9 108.2(3)
C19 C10 C9 111.6(3)
O2 C10 C11 114.4(3)
C19 C10 C11 111.7(3)
C9 C10 C11 103.2(3)
C11 C18 H18A 109.5
C11 C18 H18B 109.5
H18A C18 H18B 109.5
C11 C18 H18C 109.5
H18A C18 H18C 109.5
H18B C18 H18C 109.5
C20 C19 C10 176.9(4)
C19 C20 H20 180.0
C24 C25 H25A 109.5
C24 C25 H25B 109.5
H25A C25 H25B 109.5
C24 C25 H25C 109.5
H25A C25 H25C 109.5
H25B C25 H25C 109.5

loop_
_geom_bond_atom_site_label_1
_geom_bond_atom_site_label_2
_geom_bond_distance
O1 C1 1.379(4)
O1 H1O1 0.8200
O2 C10 1.440(4)
O2 H2O2 0.8200
O3 C24 1.434(4)
O3 H3O3 0.8200
C24 C23 1.455(7)
C24 C25 1.510(6)
C24 H24 0.9800
C22 C21 1.470(8)
C22 C23 1.514(7)
C22 H22A 0.9700
C22 H22B 0.9700
C21 H21A 0.9600
C21 H21B 0.9600
C21 H21C 0.9600
C23 H23A 0.9700
C23 H23B 0.9700
C16 C15 1.384(5)
C16 C17 1.395(4)
C16 H16 0.9300
C17 C1 1.376(5)
C17 H17 0.9300
C1 C2 1.375(5)
C2 C3 1.386(4)
C2 H2 0.9300
C3 C15 1.403(4)
C3 C4 1.513(5)
C4 C5 1.518(4)
C4 H4A 0.9700
C4 H4B 0.9700
C5 C6 1.520(4)
C5 H5A 0.9700
C5 H5B 0.9700
C6 C7 1.525(4)
C6 C14 1.528(4)
C6 H6 0.9800
C14 C15 1.527(4)
C14 C13 1.538(4)
C14 H14 0.9800
C13 C12 1.546(4)
C13 H13A 0.9700
C13 H13B 0.9700
C12 C11 1.534(5)
C12 H12A 0.9700
C12 H12B 0.9700
C11 C7 1.534(4)
C11 C18 1.538(5)
C11 C10 1.566(4)
C7 C8 1.531(5)
C7 H7 0.9800
C8 C9 1.549(5)
C8 H8A 0.9700
C8 H8B 0.9700
C9 C10 1.549(5)
C9 H9A 0.9700
C9 H9B 0.9700
C10 C19 1.479(5)
C18 H18A 1.0001
C18 H18B 1.0001
C18 H18C 1.0001
C19 C20 1.162(6)
C20 H20 0.9300
C25 H25A 1.0001
C25 H25B 1.0001
C25 H25C 1.0001
